data_7157880
loop_
_publ_author_name
'Welsh, Erin N.'
'Robertson, Katherine N.'
'Speed, Alexander W. H.'

_publ_section_title
;
 Short syntheses of 1-substituted dibenzothiophene derivatives.
;
_journal_issue 9
_journal_name_full 'Organic &amp; biomolecular chemistry'
_journal_page_first 2000
_journal_page_last 2007
_journal_paper_doi 10.1039/d0ob01839b
_journal_volume 19
_journal_year 2021
_chemical_absolute_configuration rmad
_chemical_formula_moiety 'C19 H23 N O S2'
_chemical_formula_sum 'C19 H23 N O S2'
_chemical_formula_weight 345.50
_space_group_crystal_system orthorhombic
_space_group_IT_number 19
_space_group_name_Hall 'P 2ac 2ab'
_space_group_name_H-M_alt 'P 21 21 21'
_atom_sites_solution_hydrogens mixed
_atom_sites_solution_primary 'dual space'
_audit_creation_method SHELXL-2018/1
_audit_update_record
;
2021-01-31 deposited with the CCDC.	2021-02-09 downloaded from the CCDC.
;
_cell_angle_alpha 90
_cell_angle_beta 90
_cell_angle_gamma 90
_cell_formula_units_Z 4
_cell_length_a 8.6260(5)
_cell_length_b 9.2018(5)
_cell_length_c 22.6467(11)
_cell_measurement_reflns_used 9817
_cell_measurement_temperature 100(2)
_cell_measurement_theta_max 38.57
_cell_measurement_theta_min 2.53
_cell_volume 1797.58(17)
_computing_cell_refinement 'SAINT V8.40A (Bruker AXS Inc., 2018)'
_computing_data_collection
;
Bruker Instrument Service, BIS, v.6.2.10 (Bruker AXS Inc., 2018)
;
_computing_data_reduction 'SAINT V8.40A (Bruker AXS Inc., 2018)'
_computing_structure_refinement 'SHELXL-2018/1 (Sheldrick, 2018)'
_computing_structure_solution 'SHELXT-2014 (Sheldrick, 2015)'
_diffrn_ambient_temperature 100(2)
_diffrn_detector '100 \\times 140 mm^2^ CMOS sensor'
_diffrn_detector_area_resol_mean 7.41
_diffrn_detector_type 'Bruker PHOTON III'
_diffrn_measured_fraction_theta_full 0.999
_diffrn_measured_fraction_theta_max 0.999
_diffrn_measurement_device '\k--geometry diffractometer'
_diffrn_measurement_device_type 'Bruker D8 VENTURE'
_diffrn_radiation_monochromator 'multilayer mirror'
_diffrn_radiation_type MoK\a
_diffrn_radiation_wavelength 0.71073
_diffrn_reflns_av_R_equivalents 0.0537
_diffrn_reflns_av_unetI/netI 0.0283
_diffrn_reflns_Laue_measured_fraction_full 0.999
_diffrn_reflns_Laue_measured_fraction_max 0.999
_diffrn_reflns_limit_h_max 13
_diffrn_reflns_limit_h_min -13
_diffrn_reflns_limit_k_max 14
_diffrn_reflns_limit_k_min -14
_diffrn_reflns_limit_l_max 34
_diffrn_reflns_limit_l_min -34
_diffrn_reflns_number 75947
_diffrn_reflns_point_group_measured_fraction_full 0.999
_diffrn_reflns_point_group_measured_fraction_max 1.000
_diffrn_reflns_theta_full 25.242
_diffrn_reflns_theta_max 33.141
_diffrn_reflns_theta_min 2.389
_diffrn_source_type 'Incoatec I\mS 3.0'
_exptl_absorpt_coefficient_mu 0.300
_exptl_absorpt_correction_T_max 0.7478
_exptl_absorpt_correction_T_min 0.6501
_exptl_absorpt_correction_type multi-scan
_exptl_absorpt_process_details
;
SADABS-2016/2 - Bruker AXS area detector scaling and absorption correction
;
_exptl_crystal_colour colourless
_exptl_crystal_density_diffrn 1.277
_exptl_crystal_description rod
_exptl_crystal_F_000 736
_exptl_crystal_size_max 0.265
_exptl_crystal_size_mid 0.089
_exptl_crystal_size_min 0.068
_refine_diff_density_max 0.422
_refine_diff_density_min -0.471
_refine_diff_density_rms 0.048
_refine_ls_abs_structure_details
;
 Flack x determined using 2398 quotients [(I+)-(I-)]/[(I+)+(I-)]
 (Parsons, Flack and Wagner, Acta Cryst. B69 (2013) 249-259).
;
_refine_ls_abs_structure_Flack 0.019(15)
_refine_ls_extinction_method none
_refine_ls_goodness_of_fit_ref 1.056
_refine_ls_hydrogen_treatment mixed
_refine_ls_matrix_type full
_refine_ls_number_parameters 347
_refine_ls_number_reflns 6840
_refine_ls_number_restraints 663
_refine_ls_restrained_S_all 1.050
_refine_ls_R_factor_all 0.0475
_refine_ls_R_factor_gt 0.0392
_refine_ls_shift/su_max 0.000
_refine_ls_shift/su_mean 0.000
_refine_ls_structure_factor_coef Fsqd
_refine_ls_weighting_details 'w=1/[\s^2^(Fo^2^)+(0.0345P)^2^+0.5513P] where P=(Fo^2^+2Fc^2^)/3'
_refine_ls_weighting_scheme calc
_refine_ls_wR_factor_gt 0.0849
_refine_ls_wR_factor_ref 0.0894
_reflns_Friedel_coverage 0.775
_reflns_Friedel_fraction_full 1.000
_reflns_Friedel_fraction_max 1.000
_reflns_number_gt 6112
_reflns_number_total 6840
_reflns_threshold_expression 'I > 2\s(I)'
_cod_data_source_file d0ob01839b2.cif
_cod_data_source_block compound11c_AS025B
_cod_depositor_comments 'Adding full bibliography for 7157879--7157883.cif.'
_cod_database_code 7157880
_shelx_shelxl_version_number 2018/1
_shelx_space_group_comment
;
The symmetry employed for this shelxl refinement is uniquely defined
by the following loop, which should always be used as a source of
symmetry information in preference to the above space-group names.
They are only intended as comments.
;
_shelx_estimated_absorpt_t_min 0.925
_shelx_estimated_absorpt_t_max 0.980
_diffrn_source_source 'microfocus sealed tube'

loop_
_space_group_symop_operation_xyz
'x, y, z'
'-x+1/2, -y, z+1/2'
'-x, y+1/2, -z+1/2'
'x+1/2, -y+1/2, -z'

loop_
_atom_site_label
_atom_site_type_symbol
_atom_site_fract_x
_atom_site_fract_y
_atom_site_fract_z
_atom_site_U_iso_or_equiv
_atom_site_adp_type
_atom_site_occupancy
_atom_site_site_symmetry_order
_atom_site_calc_flag
_atom_site_refinement_flags_posn
_atom_site_refinement_flags_adp
_atom_site_refinement_flags_occupancy
_atom_site_disorder_assembly
_atom_site_disorder_group
S2 S 0.66185(6) 0.37200(4) 0.28116(2) 0.02258(10) Uani 1 1 d . . . . .
O1A O 0.5252(4) 0.3032(4) 0.24253(18) 0.0268(7) Uani 0.5 1 d . . P . .
O1B O 0.5719(4) 0.2636(3) 0.25327(16) 0.0205(6) Uani 0.5 1 d . . P . .
N1 N 0.58833(19) 0.52871(16) 0.30143(8) 0.0217(3) Uani 1 1 d D . . . .
H1 H 0.542(4) 0.576(3) 0.2709(13) 0.047(8) Uiso 1 1 d . . . . .
S1A S 0.93592(12) 0.69854(16) 0.49900(5) 0.0400(3) Uani 0.867(3) 1 d D U P A 1
C1A C 0.8130(3) 0.5598(3) 0.47516(12) 0.0298(5) Uani 0.867(3) 1 d D U P A 1
C2A C 0.8079(4) 0.4229(4) 0.50124(12) 0.0354(6) Uani 0.867(3) 1 d D U P A 1
H2A H 0.874379 0.398639 0.533187 0.042 Uiso 0.867(3) 1 calc R U P A 1
C3A C 0.7038(4) 0.3241(3) 0.47934(11) 0.0361(6) Uani 0.867(3) 1 d D U P A 1
H3A H 0.699338 0.229112 0.495643 0.043 Uiso 0.867(3) 1 calc R U P A 1
C4A C 0.6036(3) 0.3623(2) 0.43300(10) 0.0272(5) Uani 0.867(3) 1 d D U P A 1
H4A H 0.530427 0.292911 0.419300 0.033 Uiso 0.867(3) 1 calc R U P A 1
C5A C 0.6084(3) 0.4988(2) 0.40653(11) 0.0204(4) Uani 0.867(3) 1 d D U P A 1
C6A C 0.7193(3) 0.6009(3) 0.42684(14) 0.0218(5) Uani 0.867(3) 1 d D U P A 1
C13A C 0.4986(3) 0.5359(2) 0.35589(11) 0.0182(4) Uani 0.867(3) 1 d D U P A 1
H13A H 0.468570 0.640055 0.361260 0.022 Uiso 0.867(3) 1 calc R U P A 1
C14A C 0.3477(3) 0.4494(2) 0.35350(9) 0.0213(4) Uani 0.867(3) 1 d D U P A 1
H14A H 0.372414 0.344308 0.353991 0.026 Uiso 0.867(3) 1 calc R U P A 1
H14B H 0.293968 0.470843 0.315870 0.026 Uiso 0.867(3) 1 calc R U P A 1
C15A C 0.2387(3) 0.4837(3) 0.40485(11) 0.0289(5) Uani 0.867(3) 1 d D U P A 1
H15A H 0.288320 0.456185 0.442136 0.043 Uiso 0.867(3) 1 calc R U P A 1
H15B H 0.142070 0.428852 0.400099 0.043 Uiso 0.867(3) 1 calc R U P A 1
H15C H 0.215723 0.587973 0.405237 0.043 Uiso 0.867(3) 1 calc R U P A 1
S1B S 0.9822(8) 0.7434(6) 0.4944(2) 0.0249(12) Uani 0.133(3) 1 d D U P A 2
C1B C 0.8721(19) 0.5947(13) 0.4776(7) 0.022(2) Uani 0.133(3) 1 d D U P A 2
C2B C 0.893(2) 0.4618(15) 0.5067(7) 0.030(2) Uani 0.133(3) 1 d D U P A 2
H2B H 0.968636 0.450348 0.536863 0.036 Uiso 0.133(3) 1 calc R U P A 2
C3B C 0.800(2) 0.3505(18) 0.4899(7) 0.029(2) Uani 0.133(3) 1 d D U P A 2
H3B H 0.816891 0.257602 0.507075 0.035 Uiso 0.133(3) 1 calc R U P A 2
C4B C 0.681(2) 0.3654(16) 0.4486(6) 0.026(2) Uani 0.133(3) 1 d D U P A 2
H4B H 0.614386 0.285973 0.440233 0.031 Uiso 0.133(3) 1 calc R U P A 2
C5B C 0.661(2) 0.5018(17) 0.4191(7) 0.024(2) Uani 0.133(3) 1 d D U P A 2
C6B C 0.759(2) 0.6103(17) 0.4354(9) 0.023(2) Uani 0.133(3) 1 d D U P A 2
C13B C 0.5324(16) 0.5173(15) 0.3734(6) 0.016(2) Uani 0.133(3) 1 d D U P A 2
H13B H 0.487436 0.615255 0.381839 0.019 Uiso 0.133(3) 1 calc R U P A 2
C14B C 0.3969(16) 0.4100(14) 0.3885(7) 0.025(2) Uani 0.133(3) 1 d D U P A 2
H14C H 0.428490 0.309773 0.378138 0.030 Uiso 0.133(3) 1 calc R U P A 2
H14D H 0.376587 0.412940 0.431527 0.030 Uiso 0.133(3) 1 calc R U P A 2
C15B C 0.253(2) 0.447(2) 0.3564(9) 0.037(3) Uani 0.133(3) 1 d D U P A 2
H15D H 0.194348 0.518931 0.379149 0.056 Uiso 0.133(3) 1 calc R U P A 2
H15E H 0.190620 0.359370 0.351073 0.056 Uiso 0.133(3) 1 calc R U P A 2
H15F H 0.279877 0.487859 0.317725 0.056 Uiso 0.133(3) 1 calc R U P A 2
C7 C 0.7552(2) 0.7521(2) 0.40864(9) 0.0245(4) Uani 1 1 d D U . . .
C8 C 0.6915(2) 0.8344(2) 0.36261(10) 0.0270(4) Uani 1 1 d . U . . .
H8 H 0.617932 0.791631 0.336694 0.032 Uiso 1 1 calc R U . . .
C9 C 0.7356(3) 0.9785(2) 0.35470(12) 0.0341(5) Uani 1 1 d . U . . .
H9 H 0.690323 1.033427 0.323675 0.041 Uiso 1 1 calc R U . . .
C10 C 0.8445(3) 1.0434(3) 0.39123(12) 0.0403(6) Uani 1 1 d . U . . .
H10 H 0.872121 1.142340 0.385454 0.048 Uiso 1 1 calc R U . . .
C11 C 0.9124(3) 0.9644(3) 0.43586(12) 0.0439(6) Uani 1 1 d . U . . .
H11 H 0.988377 1.007472 0.460665 0.053 Uiso 1 1 calc R U . . .
C12 C 0.8678(2) 0.8194(3) 0.44417(9) 0.0332(5) Uani 1 1 d D U . . .
C16 C 0.8001(2) 0.43909(18) 0.22596(9) 0.0239(4) Uani 1 1 d . . . . .
C17A C 0.8972(6) 0.3099(5) 0.2033(2) 0.0262(9) Uani 0.5 1 d D . P B 1
H17A H 0.962173 0.341829 0.170246 0.039 Uiso 0.5 1 calc R U P B 1
H17B H 0.827794 0.232173 0.189958 0.039 Uiso 0.5 1 calc R U P B 1
H17C H 0.963272 0.273478 0.235224 0.039 Uiso 0.5 1 calc R U P B 1
C18A C 0.7025(5) 0.4948(4) 0.16896(17) 0.0253(7) Uani 0.5 1 d D . P B 1
H18A H 0.640619 0.579996 0.179935 0.038 Uiso 0.5 1 calc R U P B 1
H18B H 0.633563 0.417056 0.155376 0.038 Uiso 0.5 1 calc R U P B 1
H18C H 0.774341 0.521114 0.137192 0.038 Uiso 0.5 1 calc R U P B 1
C19A C 0.9029(5) 0.5605(5) 0.2463(2) 0.0297(8) Uani 0.5 1 d D . P B 1
H19A H 0.952888 0.533123 0.283558 0.045 Uiso 0.5 1 calc R U P B 1
H19B H 0.840562 0.648326 0.252382 0.045 Uiso 0.5 1 calc R U P B 1
H19C H 0.982320 0.579504 0.216381 0.045 Uiso 0.5 1 calc R U P B 1
C17B C 0.8342(6) 0.3086(5) 0.1900(2) 0.0250(8) Uani 0.5 1 d D . P B 2
H17D H 0.752085 0.295063 0.160626 0.038 Uiso 0.5 1 calc R U P B 2
H17E H 0.839245 0.223110 0.215732 0.038 Uiso 0.5 1 calc R U P B 2
H17F H 0.933860 0.321345 0.169888 0.038 Uiso 0.5 1 calc R U P B 2
C18B C 0.7517(6) 0.5704(5) 0.1964(2) 0.0326(9) Uani 0.5 1 d D . P B 2
H18D H 0.826651 0.594791 0.165378 0.049 Uiso 0.5 1 calc R U P B 2
H18E H 0.746400 0.650163 0.224985 0.049 Uiso 0.5 1 calc R U P B 2
H18F H 0.649314 0.555501 0.178652 0.049 Uiso 0.5 1 calc R U P B 2
C19B C 0.9389(5) 0.4660(4) 0.2722(2) 0.0290(8) Uani 0.5 1 d D . P B 2
H19D H 1.032540 0.495292 0.250755 0.043 Uiso 0.5 1 calc R U P B 2
H19E H 0.959461 0.376111 0.294042 0.043 Uiso 0.5 1 calc R U P B 2
H19F H 0.909263 0.542920 0.299890 0.043 Uiso 0.5 1 calc R U P B 2

loop_
_atom_site_aniso_label
_atom_site_aniso_U_11
_atom_site_aniso_U_22
_atom_site_aniso_U_33
_atom_site_aniso_U_23
_atom_site_aniso_U_13
_atom_site_aniso_U_12
S2 0.0400(3) 0.01056(14) 0.01720(17) -0.00083(14) -0.00168(18) -0.00027(17)
O1A 0.0234(18) 0.0269(18) 0.0300(18) -0.0082(14) -0.0023(13) -0.0081(13)
O1B 0.0254(18) 0.0150(14) 0.0210(15) -0.0029(10) 0.0000(13) -0.0055(11)
N1 0.0206(7) 0.0137(6) 0.0309(8) 0.0024(5) -0.0001(6) 0.0009(5)
S1A 0.0259(4) 0.0656(7) 0.0287(4) -0.0179(4) -0.0076(3) 0.0031(4)
C1A 0.0273(13) 0.0386(13) 0.0235(10) -0.0088(10) -0.0047(10) 0.0114(11)
C2A 0.0412(15) 0.0436(16) 0.0214(10) -0.0009(11) -0.0049(11) 0.0231(13)
C3A 0.0566(18) 0.0280(11) 0.0237(11) 0.0042(9) -0.0009(11) 0.0224(12)
C4A 0.0433(14) 0.0167(8) 0.0217(10) 0.0037(8) -0.0013(9) 0.0067(10)
C5A 0.0257(12) 0.0146(8) 0.0208(10) 0.0004(7) -0.0007(8) 0.0058(8)
C6A 0.0223(13) 0.0228(10) 0.0202(11) -0.0029(8) -0.0031(9) 0.0093(8)
C13A 0.0204(10) 0.0113(8) 0.0230(10) 0.0019(7) -0.0026(8) 0.0011(7)
C14A 0.0218(10) 0.0178(8) 0.0243(9) 0.0001(7) 0.0020(8) -0.0033(8)
C15A 0.0298(12) 0.0284(11) 0.0285(11) 0.0043(9) 0.0077(9) -0.0037(9)
S1B 0.024(3) 0.030(2) 0.0217(18) -0.0014(16) -0.0117(19) 0.0169(18)
C1B 0.028(5) 0.027(4) 0.012(4) 0.000(4) -0.006(4) 0.013(4)
C2B 0.041(6) 0.029(5) 0.019(5) -0.001(4) -0.001(5) 0.011(5)
C3B 0.041(5) 0.024(5) 0.022(5) 0.003(4) -0.008(4) 0.006(4)
C4B 0.038(5) 0.022(4) 0.018(4) 0.002(4) -0.005(4) 0.011(4)
C5B 0.026(4) 0.024(4) 0.022(4) 0.000(4) 0.000(4) 0.008(4)
C6B 0.024(5) 0.026(4) 0.019(5) -0.004(4) -0.003(4) 0.010(4)
C13B 0.013(4) 0.007(4) 0.028(5) 0.001(4) 0.005(4) 0.000(3)
C14B 0.030(5) 0.017(4) 0.028(5) 0.002(4) 0.004(4) -0.006(4)
C15B 0.033(7) 0.036(8) 0.042(8) 0.005(7) 0.001(6) -0.002(6)
C7 0.0186(8) 0.0251(8) 0.0299(9) -0.0057(7) 0.0002(7) 0.0039(7)
C8 0.0201(9) 0.0176(7) 0.0434(11) 0.0004(7) -0.0024(8) -0.0017(6)
C9 0.0283(10) 0.0186(8) 0.0554(14) -0.0018(9) 0.0055(10) -0.0046(8)
C10 0.0347(11) 0.0317(10) 0.0544(14) -0.0201(10) 0.0194(11) -0.0156(10)
C11 0.0283(11) 0.0586(15) 0.0448(13) -0.0321(12) 0.0109(10) -0.0173(11)
C12 0.0232(9) 0.0485(12) 0.0279(9) -0.0158(9) -0.0003(7) 0.0028(9)
C16 0.0190(8) 0.0144(6) 0.0381(10) -0.0038(7) 0.0022(7) -0.0012(6)
C17A 0.027(2) 0.0201(17) 0.032(2) -0.0031(15) 0.0054(18) 0.0043(19)
C18A 0.0272(19) 0.0262(17) 0.0224(16) 0.0078(14) 0.0037(14) 0.0011(14)
C19A 0.028(2) 0.0273(18) 0.034(2) -0.0099(16) 0.0079(16) -0.0122(16)
C17B 0.026(2) 0.0213(16) 0.028(2) -0.0012(15) 0.0024(18) 0.0014(19)
C18B 0.037(2) 0.0232(17) 0.038(2) 0.0101(16) 0.0076(19) 0.0094(17)
C19B 0.0198(17) 0.0257(17) 0.041(2) -0.0059(16) -0.0053(16) -0.0049(14)

loop_
_atom_type_symbol
_atom_type_description
_atom_type_scat_dispersion_real
_atom_type_scat_dispersion_imag
_atom_type_scat_source
C C 0.0033 0.0016 'International Tables Vol C Tables 4.2.6.8 and 6.1.1.4'
H H 0.0000 0.0000 'International Tables Vol C Tables 4.2.6.8 and 6.1.1.4'
N N 0.0061 0.0033 'International Tables Vol C Tables 4.2.6.8 and 6.1.1.4'
O O 0.0106 0.0060 'International Tables Vol C Tables 4.2.6.8 and 6.1.1.4'
S S 0.1246 0.1234 'International Tables Vol C Tables 4.2.6.8 and 6.1.1.4'

loop_
_geom_angle_atom_site_label_1
_geom_angle_atom_site_label_2
_geom_angle_atom_site_label_3
_geom_angle
_geom_angle_site_symmetry_1
_geom_angle_site_symmetry_3
_geom_angle_publ_flag
O1B S2 O1A 21.68(15) . . ?
O1B S2 N1 122.23(16) . . ?
O1A S2 N1 102.48(16) . . ?
O1B S2 C16 106.86(16) . . ?
O1A S2 C16 103.88(16) . . ?
N1 S2 C16 98.40(8) . . ?
O1B O1A S2 61.3(6) . . ?
O1A O1B S2 97.1(6) . . ?
C13A N1 S2 118.81(13) . . ?
S2 N1 C13B 108.8(5) . . ?
C13A N1 H1 113(2) . . ?
S2 N1 H1 112.3(19) . . ?
C13B N1 H1 129(2) . . ?
C1A S1A C12 92.35(12) . . ?
C2A C1A C6A 123.6(3) . . ?
C2A C1A S1A 123.4(2) . . ?
C6A C1A S1A 113.1(2) . . ?
C3A C2A C1A 117.9(2) . . ?
C3A C2A H2A 121.1 . . ?
C1A C2A H2A 121.1 . . ?
C2A C3A C4A 120.5(2) . . ?
C2A C3A H3A 119.7 . . ?
C4A C3A H3A 119.7 . . ?
C5A C4A C3A 121.9(3) . . ?
C5A C4A H4A 119.0 . . ?
C3A C4A H4A 119.0 . . ?
C4A C5A C6A 118.6(2) . . ?
C4A C5A C13A 120.5(2) . . ?
C6A C5A C13A 120.94(19) . . ?
C1A C6A C5A 117.4(2) . . ?
C1A C6A C7 110.3(2) . . ?
C5A C6A C7 132.3(2) . . ?
N1 C13A C14A 113.52(19) . . ?
N1 C13A C5A 107.19(19) . . ?
C14A C13A C5A 116.05(19) . . ?
N1 C13A H13A 106.5 . . ?
C14A C13A H13A 106.5 . . ?
C5A C13A H13A 106.5 . . ?
C13A C14A C15A 112.94(18) . . ?
C13A C14A H14A 109.0 . . ?
C15A C14A H14A 109.0 . . ?
C13A C14A H14B 109.0 . . ?
C15A C14A H14B 109.0 . . ?
H14A C14A H14B 107.8 . . ?
C14A C15A H15A 109.5 . . ?
C14A C15A H15B 109.5 . . ?
H15A C15A H15B 109.5 . . ?
C14A C15A H15C 109.5 . . ?
H15A C15A H15C 109.5 . . ?
H15B C15A H15C 109.5 . . ?
C12 S1B C1B 81.6(5) . . ?
C6B C1B C2B 120.7(13) . . ?
C6B C1B S1B 117.8(10) . . ?
C2B C1B S1B 121.5(11) . . ?
C3B C2B C1B 116.8(14) . . ?
C3B C2B H2B 121.6 . . ?
C1B C2B H2B 121.6 . . ?
C2B C3B C4B 123.3(14) . . ?
C2B C3B H3B 118.4 . . ?
C4B C3B H3B 118.4 . . ?
C3B C4B C5B 119.4(14) . . ?
C3B C4B H4B 120.3 . . ?
C5B C4B H4B 120.3 . . ?
C6B C5B C4B 115.8(13) . . ?
C6B C5B C13B 124.8(13) . . ?
C4B C5B C13B 119.4(13) . . ?
C5B C6B C1B 123.8(13) . . ?
C5B C6B C7 122.2(12) . . ?
C1B C6B C7 114.0(12) . . ?
C5B C13B C14B 109.6(11) . . ?
C5B C13B N1 116.8(10) . . ?
C14B C13B N1 117.3(10) . . ?
C5B C13B H13B 103.7 . . ?
C14B C13B H13B 103.7 . . ?
N1 C13B H13B 103.7 . . ?
C15B C14B C13B 111.8(12) . . ?
C15B C14B H14C 109.2 . . ?
C13B C14B H14C 109.2 . . ?
C15B C14B H14D 109.2 . . ?
C13B C14B H14D 109.2 . . ?
H14C C14B H14D 107.9 . . ?
C14B C15B H15D 109.5 . . ?
C14B C15B H15E 109.5 . . ?
H15D C15B H15E 109.5 . . ?
C14B C15B H15F 109.5 . . ?
H15D C15B H15F 109.5 . . ?
H15E C15B H15F 109.5 . . ?
C8 C7 C12 117.3(2) . . ?
C8 C7 C6B 144.4(7) . . ?
C12 C7 C6B 98.1(7) . . ?
C8 C7 C6A 129.2(2) . . ?
C12 C7 C6A 113.5(2) . . ?
C9 C8 C7 120.3(2) . . ?
C9 C8 H8 119.9 . . ?
C7 C8 H8 119.9 . . ?
C10 C9 C8 121.3(2) . . ?
C10 C9 H9 119.4 . . ?
C8 C9 H9 119.4 . . ?
C11 C10 C9 119.9(2) . . ?
C11 C10 H10 120.1 . . ?
C9 C10 H10 120.1 . . ?
C10 C11 C12 119.0(2) . . ?
C10 C11 H11 120.5 . . ?
C12 C11 H11 120.5 . . ?
C11 C12 C7 122.2(2) . . ?
C11 C12 S1B 109.2(3) . . ?
C7 C12 S1B 128.1(3) . . ?
C11 C12 S1A 127.03(19) . . ?
C7 C12 S1A 110.76(19) . . ?
C18B C16 C17B 118.8(3) . . ?
C19A C16 C17A 110.9(3) . . ?
C18B C16 C19B 112.8(3) . . ?
C17B C16 C19B 109.6(3) . . ?
C19A C16 C18A 108.4(3) . . ?
C17A C16 C18A 105.1(3) . . ?
C18B C16 S2 114.2(2) . . ?
C17B C16 S2 103.4(2) . . ?
C19A C16 S2 115.2(2) . . ?
C17A C16 S2 108.7(2) . . ?
C19B C16 S2 95.29(19) . . ?
C18A C16 S2 108.10(17) . . ?
C16 C17A H17A 109.5 . . ?
C16 C17A H17B 109.5 . . ?
H17A C17A H17B 109.5 . . ?
C16 C17A H17C 109.5 . . ?
H17A C17A H17C 109.5 . . ?
H17B C17A H17C 109.5 . . ?
C16 C18A H18A 109.5 . . ?
C16 C18A H18B 109.5 . . ?
H18A C18A H18B 109.5 . . ?
C16 C18A H18C 109.5 . . ?
H18A C18A H18C 109.5 . . ?
H18B C18A H18C 109.5 . . ?
C16 C19A H19A 109.5 . . ?
C16 C19A H19B 109.5 . . ?
H19A C19A H19B 109.5 . . ?
C16 C19A H19C 109.5 . . ?
H19A C19A H19C 109.5 . . ?
H19B C19A H19C 109.5 . . ?
C16 C17B H17D 109.5 . . ?
C16 C17B H17E 109.5 . . ?
H17D C17B H17E 109.5 . . ?
C16 C17B H17F 109.5 . . ?
H17D C17B H17F 109.5 . . ?
H17E C17B H17F 109.5 . . ?
C16 C18B H18D 109.5 . . ?
C16 C18B H18E 109.5 . . ?
H18D C18B H18E 109.5 . . ?
C16 C18B H18F 109.5 . . ?
H18D C18B H18F 109.5 . . ?
H18E C18B H18F 109.5 . . ?
C16 C19B H19D 109.5 . . ?
C16 C19B H19E 109.5 . . ?
H19D C19B H19E 109.5 . . ?
C16 C19B H19F 109.5 . . ?
H19D C19B H19F 109.5 . . ?
H19E C19B H19F 109.5 . . ?

loop_
_geom_bond_atom_site_label_1
_geom_bond_atom_site_label_2
_geom_bond_distance
_geom_bond_site_symmetry_2
_geom_bond_publ_flag
S2 O1B 1.413(3) . ?
S2 O1A 1.599(4) . ?
S2 N1 1.6409(15) . ?
S2 C16 1.835(2) . ?
O1A O1B 0.595(4) . ?
N1 C13A 1.458(3) . ?
N1 C13B 1.703(14) . ?
N1 H1 0.91(3) . ?
S1A C1A 1.745(3) . ?
S1A C12 1.768(3) . ?
C1A C2A 1.392(4) . ?
C1A C6A 1.412(4) . ?
C2A C3A 1.370(5) . ?
C2A H2A 0.9500 . ?
C3A C4A 1.404(4) . ?
C3A H3A 0.9500 . ?
C4A C5A 1.392(3) . ?
C4A H4A 0.9500 . ?
C5A C6A 1.418(4) . ?
C5A C13A 1.527(3) . ?
C6A C7 1.484(3) . ?
C13A C14A 1.527(3) . ?
C13A H13A 1.0000 . ?
C14A C15A 1.529(3) . ?
C14A H14A 0.9900 . ?
C14A H14B 0.9900 . ?
C15A H15A 0.9800 . ?
C15A H15B 0.9800 . ?
C15A H15C 0.9800 . ?
S1B C12 1.660(5) . ?
S1B C1B 1.709(12) . ?
C1B C6B 1.370(17) . ?
C1B C2B 1.401(16) . ?
C2B C3B 1.355(19) . ?
C2B H2B 0.9500 . ?
C3B C4B 1.395(18) . ?
C3B H3B 0.9500 . ?
C4B C5B 1.434(17) . ?
C4B H4B 0.9500 . ?
C5B C6B 1.365(18) . ?
C5B C13B 1.520(17) . ?
C6B C7 1.440(14) . ?
C13B C14B 1.568(16) . ?
C13B H13B 1.0000 . ?
C14B C15B 1.476(18) . ?
C14B H14C 0.9900 . ?
C14B H14D 0.9900 . ?
C15B H15D 0.9800 . ?
C15B H15E 0.9800 . ?
C15B H15F 0.9800 . ?
C7 C8 1.401(3) . ?
C7 C12 1.405(3) . ?
C8 C9 1.391(3) . ?
C8 H8 0.9500 . ?
C9 C10 1.387(3) . ?
C9 H9 0.9500 . ?
C10 C11 1.376(4) . ?
C10 H10 0.9500 . ?
C11 C12 1.401(4) . ?
C11 H11 0.9500 . ?
C16 C18B 1.444(4) . ?
C16 C17B 1.480(5) . ?
C16 C19A 1.499(4) . ?
C16 C17A 1.542(5) . ?
C16 C19B 1.609(4) . ?
C16 C18A 1.624(4) . ?
C17A H17A 0.9800 . ?
C17A H17B 0.9800 . ?
C17A H17C 0.9800 . ?
C18A H18A 0.9800 . ?
C18A H18B 0.9800 . ?
C18A H18C 0.9800 . ?
C19A H19A 0.9800 . ?
C19A H19B 0.9800 . ?
C19A H19C 0.9800 . ?
C17B H17D 0.9800 . ?
C17B H17E 0.9800 . ?
C17B H17F 0.9800 . ?
C18B H18D 0.9800 . ?
C18B H18E 0.9800 . ?
C18B H18F 0.9800 . ?
C19B H19D 0.9800 . ?
C19B H19E 0.9800 . ?
C19B H19F 0.9800 . ?

loop_
_geom_hbond_atom_site_label_D
_geom_hbond_atom_site_label_H
_geom_hbond_atom_site_label_A
_geom_hbond_distance_DH
_geom_hbond_distance_HA
_geom_hbond_distance_DA
_geom_hbond_angle_DHA
_geom_hbond_site_symmetry_A
_geom_hbond_publ_flag
N1 H1 O1A 0.91(3) 2.19(3) 2.886(4) 133(2) 3_655 yes
N1 H1 O1B 0.91(3) 2.06(3) 2.849(4) 145(3) 3_655 yes

loop_
_geom_torsion_atom_site_label_1
_geom_torsion_atom_site_label_2
_geom_torsion_atom_site_label_3
_geom_torsion_atom_site_label_4
_geom_torsion
_geom_torsion_site_symmetry_1
_geom_torsion_site_symmetry_2
_geom_torsion_site_symmetry_3
_geom_torsion_site_symmetry_4
_geom_torsion_publ_flag
N1 S2 O1A O1B -157.2(7) . . . . ?
C16 S2 O1A O1B 100.8(7) . . . . ?
N1 S2 O1B O1A 26.6(8) . . . . ?
C16 S2 O1B O1A -85.2(7) . . . . ?
O1B S2 N1 C13A 79.2(2) . . . . ?
O1A S2 N1 C13A 89.0(2) . . . . ?
C16 S2 N1 C13A -164.68(16) . . . . ?
O1B S2 N1 C13B 94.1(5) . . . . ?
O1A S2 N1 C13B 103.8(5) . . . . ?
C16 S2 N1 C13B -149.9(5) . . . . ?
C12 S1A C1A C2A 179.6(2) . . . . ?
C12 S1A C1A C6A -0.5(2) . . . . ?
C6A C1A C2A C3A -1.3(4) . . . . ?
S1A C1A C2A C3A 178.5(2) . . . . ?
C1A C2A C3A C4A -1.5(4) . . . . ?
C2A C3A C4A C5A 1.8(4) . . . . ?
C3A C4A C5A C6A 0.7(4) . . . . ?
C3A C4A C5A C13A 179.5(2) . . . . ?
C2A C1A C6A C5A 3.7(4) . . . . ?
S1A C1A C6A C5A -176.1(2) . . . . ?
C2A C1A C6A C7 -178.7(2) . . . . ?
S1A C1A C6A C7 1.4(3) . . . . ?
C4A C5A C6A C1A -3.3(4) . . . . ?
C13A C5A C6A C1A 177.9(2) . . . . ?
C4A C5A C6A C7 179.8(3) . . . . ?
C13A C5A C6A C7 1.0(5) . . . . ?
S2 N1 C13A C14A -65.6(2) . . . . ?
S2 N1 C13A C5A 63.8(2) . . . . ?
C4A C5A C13A N1 -103.3(2) . . . . ?
C6A C5A C13A N1 75.5(3) . . . . ?
C4A C5A C13A C14A 24.7(3) . . . . ?
C6A C5A C13A C14A -156.5(2) . . . . ?
N1 C13A C14A C15A -167.48(18) . . . . ?
C5A C13A C14A C15A 67.7(3) . . . . ?
C12 S1B C1B C6B 0.9(16) . . . . ?
C12 S1B C1B C2B -177.6(15) . . . . ?
C6B C1B C2B C3B 2(3) . . . . ?
S1B C1B C2B C3B -179.7(14) . . . . ?
C1B C2B C3B C4B -4(3) . . . . ?
C2B C3B C4B C5B 4(3) . . . . ?
C3B C4B C5B C6B -2(3) . . . . ?
C3B C4B C5B C13B 179.1(15) . . . . ?
C4B C5B C6B C1B -1(3) . . . . ?
C13B C5B C6B C1B 178.6(18) . . . . ?
C4B C5B C6B C7 178.5(16) . . . . ?
C13B C5B C6B C7 -2(3) . . . . ?
C2B C1B C6B C5B 1(3) . . . . ?
S1B C1B C6B C5B -178.0(18) . . . . ?
C2B C1B C6B C7 -178.6(16) . . . . ?
S1B C1B C6B C7 3(2) . . . . ?
C6B C5B C13B C14B -151.0(19) . . . . ?
C4B C5B C13B C14B 28(2) . . . . ?
C6B C5B C13B N1 73(2) . . . . ?
C4B C5B C13B N1 -108.4(15) . . . . ?
S2 N1 C13B C5B 67.8(11) . . . . ?
S2 N1 C13B C14B -65.2(11) . . . . ?
C5B C13B C14B C15B 164.3(14) . . . . ?
N1 C13B C14B C15B -59.5(17) . . . . ?
C5B C6B C7 C8 -9(3) . . . . ?
C1B C6B C7 C8 169.8(9) . . . . ?
C5B C6B C7 C12 175.5(19) . . . . ?
C1B C6B C7 C12 -5.3(19) . . . . ?
C1A C6A C7 C8 179.1(2) . . . . ?
C5A C6A C7 C8 -3.8(5) . . . . ?
C1A C6A C7 C12 -2.0(3) . . . . ?
C5A C6A C7 C12 175.1(3) . . . . ?
C12 C7 C8 C9 -2.3(3) . . . . ?
C6B C7 C8 C9 -176.9(17) . . . . ?
C6A C7 C8 C9 176.6(2) . . . . ?
C7 C8 C9 C10 1.0(3) . . . . ?
C8 C9 C10 C11 0.8(4) . . . . ?
C9 C10 C11 C12 -1.1(3) . . . . ?
C10 C11 C12 C7 -0.4(3) . . . . ?
C10 C11 C12 S1B 172.6(3) . . . . ?
C10 C11 C12 S1A -178.78(18) . . . . ?
C8 C7 C12 C11 2.1(3) . . . . ?
C6B C7 C12 C11 178.9(10) . . . . ?
C6A C7 C12 C11 -177.0(2) . . . . ?
C8 C7 C12 S1B -169.5(3) . . . . ?
C6B C7 C12 S1B 7.3(11) . . . . ?
C8 C7 C12 S1A -179.27(15) . . . . ?
C6A C7 C12 S1A 1.6(2) . . . . ?
C1B S1B C12 C11 -177.8(6) . . . . ?
C1B S1B C12 C7 -5.4(7) . . . . ?
C1A S1A C12 C11 177.9(2) . . . . ?
C1A S1A C12 C7 -0.69(18) . . . . ?
O1B S2 C16 C18B 97.0(3) . . . . ?
O1A S2 C16 C18B 74.7(3) . . . . ?
N1 S2 C16 C18B -30.5(3) . . . . ?
O1B S2 C16 C17B -33.5(3) . . . . ?
O1A S2 C16 C17B -55.8(3) . . . . ?
N1 S2 C16 C17B -160.9(2) . . . . ?
O1B S2 C16 C19A 177.5(3) . . . . ?
O1A S2 C16 C19A 155.2(3) . . . . ?
N1 S2 C16 C19A 50.1(2) . . . . ?
O1B S2 C16 C17A -57.4(3) . . . . ?
O1A S2 C16 C17A -79.7(3) . . . . ?
N1 S2 C16 C17A 175.1(2) . . . . ?
O1B S2 C16 C19B -145.1(2) . . . . ?
O1A S2 C16 C19B -167.3(2) . . . . ?
N1 S2 C16 C19B 87.50(17) . . . . ?
O1B S2 C16 C18A 56.1(2) . . . . ?
O1A S2 C16 C18A 33.8(2) . . . . ?
N1 S2 C16 C18A -71.33(19) . . . . ?
